data_2243911
loop_
_publ_author_name
'Turgunov, Kambarali'
'Ziyadullaev, Mirjalol'
'Khoshimov, Farkhod'
'Karimov, Rikhsiboy'
'Elmuradov, Burkhon'

_publ_section_title
;
 Crystal structures of 6-nitroquinazolin-4(3<i>H</i>)-one,
 6-aminoquinazolin-4(3<i>H</i>)-one and 4-aminoquinazoline
 hemihydrochloride dihydrate
;
_journal_issue 10
_journal_name_full 'Acta Crystallographica Section E'
_journal_page_first
;
;
_journal_paper_doi 10.1107/S2056989021008823
_journal_volume 77
_journal_year 2021
_chemical_formula_iupac 'C8 H8 N3 +, Cl -, C8 H7 N3, 2H2 O'
_chemical_formula_moiety 'C8 H8 N3 +, Cl -, C8 H7 N3, 2(H2 O)'
_chemical_formula_sum 'C16 H19 Cl N6 O2'
_chemical_formula_weight 362.82
_chemical_name_common 'bis(Hemi-4-aminoquinazoline)chloride dihydrate'
_chemical_name_systematic
;
4-Aminoquinazolin-1-ium chloride--4-aminoquinazoline--water (1/1/2)
;
_space_group_crystal_system monoclinic
_space_group_IT_number 14
_space_group_name_Hall '-P 2yn'
_space_group_name_H-M_alt 'P 1 21/n 1'
_atom_sites_solution_hydrogens mixed
_atom_sites_solution_primary direct
_audit_creation_method SHELXL-2014/7
_cell_angle_alpha 90
_cell_angle_beta 93.544(7)
_cell_angle_gamma 90
_cell_formula_units_Z 4
_cell_length_a 14.3512(12)
_cell_length_b 7.5867(6)
_cell_length_c 16.2282(9)
_cell_measurement_reflns_used 1071
_cell_measurement_temperature 298(2)
_cell_measurement_theta_max 71.1960
_cell_measurement_theta_min 3.9830
_cell_volume 1763.5(2)
_computing_cell_refinement
;
CrysAlisPro (Rigaku OD, 2018)
;
_computing_data_collection
;
CrysAlisPro (Rigaku OD, 2018)
;
_computing_data_reduction
;
CrysAlisPro (Rigaku OD, 2018)
;
_computing_molecular_graphics
;
XP in SHELXTL (Sheldrick, 2008)
;
_computing_publication_material
;
publCIF (Westrip, 2010)
;
_computing_structure_refinement
;
<i>SHELXL2014/7</i> (Sheldrick, 2015b)
;
_computing_structure_solution
;
<i>SHELXT2018/2</i> (Sheldrick, 2015a)
;
_diffrn_ambient_temperature 298(2)
_diffrn_detector 'CCD plate'
_diffrn_detector_area_resol_mean 10.2576
_diffrn_measured_fraction_theta_full 1.000
_diffrn_measured_fraction_theta_max 0.967
_diffrn_measurement_device 'four-circle diffractometer'
_diffrn_measurement_device_type 'Rigaku Xcalibur, Ruby'
_diffrn_measurement_method '\w scans'
_diffrn_radiation_monochromator graphite
_diffrn_radiation_probe x-ray
_diffrn_radiation_type CuK\a
_diffrn_radiation_wavelength 1.54184
_diffrn_reflns_av_R_equivalents 0.0520
_diffrn_reflns_av_unetI/netI 0.0681
_diffrn_reflns_limit_h_max 15
_diffrn_reflns_limit_h_min -17
_diffrn_reflns_limit_k_max 9
_diffrn_reflns_limit_k_min -9
_diffrn_reflns_limit_l_max 19
_diffrn_reflns_limit_l_min -15
_diffrn_reflns_number 6703
_diffrn_reflns_theta_full 67.684
_diffrn_reflns_theta_max 75.799
_diffrn_reflns_theta_min 3.992
_diffrn_source 'Enhance (Cu) X-ray Source'
_exptl_absorpt_coefficient_mu 2.118
_exptl_absorpt_correction_T_max 1.00000
_exptl_absorpt_correction_T_min 0.93394
_exptl_absorpt_correction_type multi-scan
_exptl_absorpt_process_details
;
(CrysAlisPro; Rigaku OD, 2018)
;
_exptl_crystal_colour colourless
_exptl_crystal_density_diffrn 1.367
_exptl_crystal_description needle
_exptl_crystal_F_000 760
_exptl_crystal_size_max 0.50
_exptl_crystal_size_mid 0.08
_exptl_crystal_size_min 0.05
_refine_diff_density_max 0.231
_refine_diff_density_min -0.215
_refine_ls_extinction_method none
_refine_ls_goodness_of_fit_ref 1.005
_refine_ls_hydrogen_treatment mixed
_refine_ls_matrix_type full
_refine_ls_number_parameters 261
_refine_ls_number_reflns 3563
_refine_ls_number_restraints 4
_refine_ls_restrained_S_all 1.004
_refine_ls_R_factor_all 0.0931
_refine_ls_R_factor_gt 0.0541
_refine_ls_shift/su_max 0.003
_refine_ls_shift/su_mean 0.000
_refine_ls_structure_factor_coef Fsqd
_refine_ls_weighting_details 'w=1/[\s^2^(Fo^2^)+(0.0514P)^2^] where P=(Fo^2^+2Fc^2^)/3'
_refine_ls_weighting_scheme calc
_refine_ls_wR_factor_gt 0.1258
_refine_ls_wR_factor_ref 0.1505
_reflns_number_gt 2207
_reflns_number_total 3563
_reflns_threshold_expression 'I > 2\s(I)'
_cod_data_source_file dj2030sup1.cif
_cod_data_source_block III
_cod_original_sg_symbol_H-M 'P 21/n'
_cod_database_code 2243911
_shelx_space_group_comment
;
The symmetry employed for this shelxl refinement is uniquely defined
by the following loop, which should always be used as a source of
symmetry information in preference to the above space-group names.
They are only intended as comments.
;

loop_
_space_group_symop_operation_xyz
'x, y, z'
'-x+1/2, y+1/2, -z+1/2'
'-x, -y, -z'
'x-1/2, -y-1/2, z-1/2'

loop_
_atom_site_type_symbol
_atom_site_label
_atom_site_fract_x
_atom_site_fract_y
_atom_site_fract_z
_atom_site_U_iso_or_equiv
_atom_site_adp_type
_atom_site_calc_flag
_atom_site_occupancy
_atom_site_disorder_assembly
_atom_site_disorder_group
Cl Cl1 0.38300(8) 0.88404(15) 0.76044(5) 0.0719(3) Uani d 1 . .
O O1W 0.3293(2) 0.4885(5) 0.72013(16) 0.0732(8) Uani d 1 . .
O O2W 0.4789(2) 0.2659(6) 0.7806(2) 0.0896(10) Uani d 1 . .
N N1A 0.28852(17) 0.9176(4) 0.34296(12) 0.0423(6) Uani d 1 . .
C C2A 0.3708(2) 0.8430(4) 0.35562(16) 0.0440(7) Uani d 1 . .
H H2AA 0.4007 0.8052 0.3095 0.053 Uiso calc 1 . .
N N3A 0.41460(17) 0.8174(4) 0.42915(13) 0.0408(5) Uani d 1 . .
C C4A 0.3713(2) 0.8717(4) 0.49712(16) 0.0396(6) Uani d 1 . .
C C4AA 0.28014(19) 0.9559(4) 0.48907(16) 0.0389(6) Uani d 1 . .
C C5A 0.2313(2) 1.0135(5) 0.55595(17) 0.0484(7) Uani d 1 . .
H H5AA 0.2578 1.0010 0.6094 0.058 Uiso calc 1 . .
C C6A 0.1456(2) 1.0874(5) 0.5433(2) 0.0551(8) Uani d 1 . .
H H6AA 0.1133 1.1248 0.5881 0.066 Uiso calc 1 . .
C C7A 0.1056(2) 1.1074(5) 0.4628(2) 0.0527(7) Uani d 1 . .
H H7AA 0.0468 1.1584 0.4546 0.063 Uiso calc 1 . .
C C8A 0.1520(2) 1.0528(4) 0.39587(17) 0.0469(7) Uani d 1 . .
H H8AA 0.1253 1.0664 0.3426 0.056 Uiso calc 1 . .
C C8AA 0.23995(19) 0.9765(4) 0.40943(16) 0.0385(6) Uani d 1 . .
N N9A 0.41535(19) 0.8422(4) 0.56770(14) 0.0505(7) Uani d 1 . .
N N1B 0.28423(18) 0.4265(4) 0.32016(12) 0.0435(6) Uani d 1 . .
C C2B 0.3657(2) 0.3578(4) 0.34201(16) 0.0447(7) Uani d 1 . .
H H2BA 0.4010 0.3203 0.2991 0.054 Uiso calc 1 . .
N N3B 0.40470(17) 0.3348(4) 0.41844(14) 0.0431(6) Uani d 1 . .
C C4B 0.35638(19) 0.3916(4) 0.48186(15) 0.0382(6) Uani d 1 . .
C C4AB 0.26521(19) 0.4695(4) 0.46662(15) 0.0359(5) Uani d 1 . .
C C5B 0.2086(2) 0.5269(4) 0.52924(16) 0.0426(6) Uani d 1 . .
H H5BA 0.2304 0.5181 0.5843 0.051 Uiso calc 1 . .
C C6B 0.1221(2) 0.5954(4) 0.50991(19) 0.0486(7) Uani d 1 . .
H H6BA 0.0856 0.6345 0.5516 0.058 Uiso calc 1 . .
C C7B 0.0883(2) 0.6069(4) 0.42737(19) 0.0481(7) Uani d 1 . .
H H7BA 0.0290 0.6522 0.4146 0.058 Uiso calc 1 . .
C C8B 0.1419(2) 0.5522(4) 0.36512(16) 0.0439(7) Uani d 1 . .
H H8BA 0.1189 0.5615 0.3104 0.053 Uiso calc 1 . .
C C8AB 0.23112(19) 0.4821(4) 0.38354(15) 0.0383(6) Uani d 1 . .
N N9B 0.39542(19) 0.3709(4) 0.55724(14) 0.0493(7) Uani d 1 . .
H H1A 0.259(3) 0.929(5) 0.284(2) 0.060(10) Uiso d 1 . .
H H9AA 0.472(3) 0.789(5) 0.569(2) 0.062(11) Uiso d 1 . .
H H9AB 0.390(4) 0.880(7) 0.617(3) 0.103(17) Uiso d 1 . .
H H9BA 0.453(3) 0.308(5) 0.565(2) 0.057(10) Uiso d 1 . .
H H9BB 0.370(3) 0.406(5) 0.596(2) 0.047(9) Uiso d 1 . .
H H1W1 0.345(4) 0.601(4) 0.733(3) 0.11(2) Uiso d 1 . .
H H2W1 0.271(2) 0.497(11) 0.736(4) 0.19(4) Uiso d 1 . .
H H1W2 0.437(5) 0.346(8) 0.759(5) 0.190 Uiso d 1 . .
H H2W2 0.437(4) 0.183(7) 0.766(4) 0.15(3) Uiso d 1 . .

loop_
_atom_site_aniso_label
_atom_site_aniso_U_11
_atom_site_aniso_U_22
_atom_site_aniso_U_33
_atom_site_aniso_U_12
_atom_site_aniso_U_13
_atom_site_aniso_U_23
Cl1 0.0881(7) 0.0841(7) 0.0431(4) -0.0031(6) 0.0015(4) -0.0039(4)
O1W 0.082(2) 0.081(2) 0.0566(13) 0.0059(17) 0.0021(13) -0.0063(14)
O2W 0.0612(18) 0.097(3) 0.109(2) 0.0033(19) -0.0051(17) -0.011(2)
N1A 0.0404(13) 0.0530(16) 0.0329(10) -0.0007(11) -0.0021(9) 0.0007(10)
C2A 0.0400(15) 0.0517(18) 0.0409(12) -0.0035(13) 0.0075(11) -0.0031(12)
N3A 0.0333(11) 0.0498(15) 0.0396(10) 0.0055(10) 0.0051(9) 0.0006(10)
C4A 0.0392(14) 0.0415(15) 0.0382(12) -0.0001(12) 0.0038(10) -0.0021(11)
C4AA 0.0346(14) 0.0380(15) 0.0439(13) 0.0001(12) 0.0013(10) 0.0021(11)
C5A 0.0524(18) 0.0528(19) 0.0399(13) 0.0034(15) 0.0030(12) 0.0010(12)
C6A 0.0546(19) 0.055(2) 0.0569(16) 0.0085(16) 0.0165(14) -0.0047(15)
C7A 0.0345(15) 0.0489(18) 0.0751(19) 0.0105(14) 0.0058(13) 0.0000(16)
C8A 0.0469(17) 0.0473(18) 0.0453(13) -0.0030(14) -0.0075(12) 0.0040(12)
C8AA 0.0377(14) 0.0373(14) 0.0409(12) -0.0032(12) 0.0068(10) 0.0018(11)
N9A 0.0406(14) 0.072(2) 0.0390(11) 0.0133(13) 0.0009(10) -0.0045(11)
N1B 0.0443(13) 0.0537(16) 0.0320(9) 0.0025(12) -0.0013(9) -0.0011(10)
C2B 0.0423(15) 0.0527(18) 0.0397(12) 0.0029(13) 0.0060(11) -0.0032(12)
N3B 0.0338(12) 0.0563(16) 0.0391(10) 0.0066(11) 0.0010(9) -0.0042(10)
C4B 0.0340(13) 0.0436(15) 0.0368(11) -0.0008(12) 0.0008(10) -0.0041(11)
C4AB 0.0337(13) 0.0346(14) 0.0392(12) -0.0010(11) 0.0011(10) 0.0001(10)
C5B 0.0418(15) 0.0499(17) 0.0367(12) 0.0016(13) 0.0065(10) 0.0000(12)
C6B 0.0420(16) 0.0505(18) 0.0546(15) 0.0029(14) 0.0138(12) -0.0033(14)
C7B 0.0314(14) 0.0487(18) 0.0643(16) 0.0060(13) 0.0031(12) 0.0073(15)
C8B 0.0398(15) 0.0471(17) 0.0441(13) 0.0003(13) -0.0042(11) 0.0064(12)
C8AB 0.0360(14) 0.0402(15) 0.0388(12) -0.0019(12) 0.0028(10) -0.0012(11)
N9B 0.0391(14) 0.072(2) 0.0366(11) 0.0112(13) -0.0015(10) -0.0058(12)

loop_
_atom_type_symbol
_atom_type_description
_atom_type_scat_dispersion_real
_atom_type_scat_dispersion_imag
_atom_type_scat_source
C C 0.0181 0.0091 'International Tables Vol C Tables 4.2.6.8 and 6.1.1.4'
H H 0.0000 0.0000 'International Tables Vol C Tables 4.2.6.8 and 6.1.1.4'
N N 0.0311 0.0180 'International Tables Vol C Tables 4.2.6.8 and 6.1.1.4'
O O 0.0492 0.0322 'International Tables Vol C Tables 4.2.6.8 and 6.1.1.4'
Cl Cl 0.3639 0.7018 'International Tables Vol C Tables 4.2.6.8 and 6.1.1.4'

loop_
_geom_angle_atom_site_label_1
_geom_angle_atom_site_label_2
_geom_angle_atom_site_label_3
_geom_angle_site_symmetry_1
_geom_angle_site_symmetry_3
_geom_angle
_geom_angle_publ_flag
H1W1 O1W H2W1 . . 95(6) ?
H1W2 O2W H2W2 . . 87(6) ?
C2A N1A C8AA . . 120.3(2) ?
C2A N1A H1A . . 119(2) ?
C8AA N1A H1A . . 120(2) ?
N1A C2A N3A . . 125.0(3) ?
N1A C2A H2AA . . 117.5 ?
N3A C2A H2AA . . 117.5 ?
C2A N3A C4A . . 118.0(2) ?
N9A C4A N3A . . 116.2(3) ?
N9A C4A C4AA . . 122.9(3) ?
N3A C4A C4AA . . 120.8(2) ?
C8AA C4AA C5A . . 119.2(3) ?
C8AA C4AA C4A . . 116.8(2) ?
C5A C4AA C4A . . 124.0(2) ?
C6A C5A C4AA . . 120.4(3) ?
C6A C5A H5AA . . 119.8 ?
C4AA C5A H5AA . . 119.8 ?
C5A C6A C7A . . 120.0(3) ?
C5A C6A H6AA . . 120.0 ?
C7A C6A H6AA . . 120.0 ?
C8A C7A C6A . . 120.9(3) ?
C8A C7A H7AA . . 119.5 ?
C6A C7A H7AA . . 119.5 ?
C7A C8A C8AA . . 118.6(3) ?
C7A C8A H8AA . . 120.7 ?
C8AA C8A H8AA . . 120.7 ?
C4AA C8AA N1A . . 119.0(3) ?
C4AA C8AA C8A . . 120.8(3) ?
N1A C8AA C8A . . 120.2(2) ?
C4A N9A H9AA . . 120(2) ?
C4A N9A H9AB . . 120(3) ?
H9AA N9A H9AB . . 120(4) ?
C2B N1B C8AB . . 116.4(2) ?
N1B C2B N3B . . 128.1(3) ?
N1B C2B H2BA . . 115.9 ?
N3B C2B H2BA . . 115.9 ?
C2B N3B C4B . . 117.4(2) ?
N9B C4B N3B . . 117.4(3) ?
N9B C4B C4AB . . 122.3(3) ?
N3B C4B C4AB . . 120.3(2) ?
C5B C4AB C8AB . . 119.2(3) ?
C5B C4AB C4B . . 124.1(2) ?
C8AB C4AB C4B . . 116.7(2) ?
C6B C5B C4AB . . 120.6(2) ?
C6B C5B H5BA . . 119.7 ?
C4AB C5B H5BA . . 119.7 ?
C5B C6B C7B . . 120.1(3) ?
C5B C6B H6BA . . 120.0 ?
C7B C6B H6BA . . 120.0 ?
C8B C7B C6B . . 120.6(3) ?
C8B C7B H7BA . . 119.7 ?
C6B C7B H7BA . . 119.7 ?
C7B C8B C8AB . . 120.3(2) ?
C7B C8B H8BA . . 119.9 ?
C8AB C8B H8BA . . 119.9 ?
N1B C8AB C8B . . 119.7(2) ?
N1B C8AB C4AB . . 121.1(3) ?
C8B C8AB C4AB . . 119.2(3) ?
C4B N9B H9BA . . 119(2) ?
C4B N9B H9BB . . 120(3) ?
H9BA N9B H9BB . . 120(3) ?

loop_
_geom_bond_atom_site_label_1
_geom_bond_atom_site_label_2
_geom_bond_site_symmetry_2
_geom_bond_distance
_geom_bond_publ_flag
O1W H1W1 . 0.91(2) ?
O1W H2W1 . 0.89(2) ?
O2W H1W2 . 0.91(2) ?
O2W H2W2 . 0.89(2) ?
N1A C2A . 1.315(4) y
N1A C8AA . 1.393(4) ?
N1A H1A . 1.03(4) ?
C2A N3A . 1.328(4) y
C2A H2AA . 0.9300 ?
N3A C4A . 1.363(4) y
C4A N9A . 1.293(4) y
C4A C4AA . 1.455(4) ?
C4AA C8AA . 1.391(4) ?
C4AA C5A . 1.397(4) ?
C5A C6A . 1.356(5) ?
C5A H5AA . 0.9300 ?
C6A C7A . 1.403(5) ?
C6A H6AA . 0.9300 ?
C7A C8A . 1.372(5) ?
C7A H7AA . 0.9300 ?
C8A C8AA . 1.394(4) ?
C8A H8AA . 0.9300 ?
N9A H9AA . 0.91(4) ?
N9A H9AB . 0.94(5) ?
N1B C2B . 1.309(4) y
N1B C8AB . 1.383(4) ?
C2B N3B . 1.340(4) y
C2B H2BA . 0.9300 ?
N3B C4B . 1.347(4) y
C4B N9B . 1.323(4) y
C4B C4AB . 1.443(4) ?
C4AB C5B . 1.408(4) ?
C4AB C8AB . 1.409(4) ?
C5B C6B . 1.364(4) ?
C5B H5BA . 0.9300 ?
C6B C7B . 1.399(4) ?
C6B H6BA . 0.9300 ?
C7B C8B . 1.371(4) ?
C7B H7BA . 0.9300 ?
C8B C8AB . 1.402(4) ?
C8B H8BA . 0.9300 ?
N9B H9BA . 0.95(4) ?
N9B H9BB . 0.80(4) ?

loop_
_geom_hbond_atom_site_label_D
_geom_hbond_atom_site_label_H
_geom_hbond_atom_site_label_A
_geom_hbond_site_symmetry_A
_geom_hbond_distance_DH
_geom_hbond_distance_HA
_geom_hbond_distance_DA
_geom_hbond_angle_DHA
_geom_hbond_publ_flag
N1A H1A N1B 2_555 1.03(3) 1.76(3) 2.786(3) 173(3) y
N9A H9AA N3B 3_666 0.91(4) 2.00(4) 2.907(4) 175(3) y
N9A H9AB Cl1 . 0.94(5) 2.34(5) 3.206(2) 153(5) y
N9B H9BA N3A 3_666 0.96(4) 2.12(4) 3.074(4) 174(3) y
N9B H9BB O1W . 0.79(4) 2.22(3) 2.999(4) 167(4) y
O1W H1W1 Cl1 . 0.90(3) 2.25(3) 3.157(4) 178(6) y
O1W H2W1 Cl1 2_546 0.89(4) 2.37(4) 3.183(3) 151(7) y
O2W H1W2 O1W . 0.91(7) 1.96(7) 2.857(5) 169(6) y
O2W H2W2 Cl1 1_545 0.89(5) 2.40(5) 3.215(4) 153(5) y

loop_
_geom_torsion_atom_site_label_1
_geom_torsion_atom_site_label_2
_geom_torsion_atom_site_label_3
_geom_torsion_atom_site_label_4
_geom_torsion_site_symmetry_1
_geom_torsion_site_symmetry_2
_geom_torsion_site_symmetry_3
_geom_torsion_site_symmetry_4
_geom_torsion
_geom_torsion_publ_flag
C8AA N1A C2A N3A . . . . -0.2(5) ?
N1A C2A N3A C4A . . . . 0.2(5) ?
C2A N3A C4A N9A . . . . 179.0(3) ?
C2A N3A C4A C4AA . . . . -0.3(4) ?
N9A C4A C4AA C8AA . . . . -178.8(3) ?
N3A C4A C4AA C8AA . . . . 0.4(4) ?
N9A C4A C4AA C5A . . . . 0.2(5) ?
N3A C4A C4AA C5A . . . . 179.4(3) ?
C8AA C4AA C5A C6A . . . . 0.4(5) ?
C4A C4AA C5A C6A . . . . -178.5(3) ?
C4AA C5A C6A C7A . . . . -0.4(6) ?
C5A C6A C7A C8A . . . . 0.1(6) ?
C6A C7A C8A C8AA . . . . 0.0(5) ?
C5A C4AA C8AA N1A . . . . -179.5(3) ?
C4A C4AA C8AA N1A . . . . -0.4(4) ?
C5A C4AA C8AA C8A . . . . -0.2(5) ?
C4A C4AA C8AA C8A . . . . 178.8(3) ?
C2A N1A C8AA C4AA . . . . 0.3(4) ?
C2A N1A C8AA C8A . . . . -178.9(3) ?
C7A C8A C8AA C4AA . . . . 0.0(5) ?
C7A C8A C8AA N1A . . . . 179.2(3) ?
C8AB N1B C2B N3B . . . . -0.2(5) ?
N1B C2B N3B C4B . . . . -1.5(5) ?
C2B N3B C4B N9B . . . . -179.1(3) ?
C2B N3B C4B C4AB . . . . 1.6(5) ?
N9B C4B C4AB C5B . . . . -1.5(5) ?
N3B C4B C4AB C5B . . . . 177.8(3) ?
N9B C4B C4AB C8AB . . . . -179.3(3) ?
N3B C4B C4AB C8AB . . . . 0.0(4) ?
C8AB C4AB C5B C6B . . . . -0.6(5) ?
C4B C4AB C5B C6B . . . . -178.4(3) ?
C4AB C5B C6B C7B . . . . 0.9(5) ?
C5B C6B C7B C8B . . . . -0.9(5) ?
C6B C7B C8B C8AB . . . . 0.6(5) ?
C2B N1B C8AB C8B . . . . -178.1(3) ?
C2B N1B C8AB C4AB . . . . 1.9(4) ?
C7B C8B C8AB N1B . . . . 179.7(3) ?
C7B C8B C8AB C4AB . . . . -0.3(5) ?
C5B C4AB C8AB N1B . . . . -179.7(3) ?
C4B C4AB C8AB N1B . . . . -1.8(4) ?
C5B C4AB C8AB C8B . . . . 0.3(4) ?
C4B C4AB C8AB C8B . . . . 178.2(3) ?

_cod_database_fobs_code 2243911
